data_1575087
loop_
_publ_author_name
'Xu, Yincai'
'Xue, Yufeng'
'Mei, Le'
'Xie, Zongliang'
'Wu, Zhu'
'Yin, Zheng'
'Chen, Xian-Kai'
'Wang, Yue'
'Liu, Bin'

_publ_section_title
;
 Organic full-color narrowband afterglow.
;
_journal_issue 20
_journal_name_full 'Materials horizons'
_journal_page_first 8555
_journal_page_last 8564
_journal_paper_doi 10.1039/d5mh00980d
_journal_volume 12
_journal_year 2025
_chemical_formula_moiety 'C42 H24 B N3'
_chemical_formula_sum 'C42 H24 B N3'
_chemical_formula_weight 581.503
_space_group_crystal_system monoclinic
_space_group_IT_number 15
_space_group_name_Hall '-C 2yc'
_space_group_name_H-M_alt 'C 1 2/c 1'
_symmetry_Int_Tables_number 15
_audit_block_doi 10.5517/ccdc.csd.cc2lpbm8
_audit_creation_date 2024-10-06
_audit_creation_method
;
Olex2 1.5
(compiled 2023.08.24 svn.re1ec1418 for OlexSys, GUI svn.r6817)
;
_audit_update_record
;
2024-11-19 deposited with the CCDC.	2025-07-10 downloaded from the CCDC.
;
_cell_angle_alpha 90
_cell_angle_beta 98.793(2)
_cell_angle_gamma 90
_cell_formula_units_Z 8
_cell_length_a 23.5797(10)
_cell_length_b 8.7760(3)
_cell_length_c 27.269(1)
_cell_measurement_reflns_used 9250
_cell_measurement_temperature 100(2)
_cell_measurement_theta_max 28.46
_cell_measurement_theta_min 2.83
_cell_volume 5576.6(4)
_computing_molecular_graphics 'Olex2 1.5 (Dolomanov et al., 2009)'
_computing_publication_material 'Olex2 1.5 (Dolomanov et al., 2009)'
_computing_structure_refinement 'olex2.refine 1.5 (Bourhis et al., 2015)'
_computing_structure_solution 'SHELXT 2018/2 (Sheldrick, 2018)'
_diffrn_ambient_temperature 100.00
_diffrn_measured_fraction_theta_full 0.9990
_diffrn_measured_fraction_theta_max 0.9872
_diffrn_measurement_device_type 'Bruker APEX-II CCD'
_diffrn_measurement_method '\f and \w scans'
_diffrn_radiation_type 'Mo K\a'
_diffrn_radiation_wavelength 0.71073
_diffrn_reflns_av_R_equivalents 0.0530
_diffrn_reflns_av_unetI/netI 0.0259
_diffrn_reflns_Laue_measured_fraction_full 0.9990
_diffrn_reflns_Laue_measured_fraction_max 0.9872
_diffrn_reflns_limit_h_max 31
_diffrn_reflns_limit_h_min -31
_diffrn_reflns_limit_k_max 10
_diffrn_reflns_limit_k_min -11
_diffrn_reflns_limit_l_max 36
_diffrn_reflns_limit_l_min -36
_diffrn_reflns_number 75606
_diffrn_reflns_point_group_measured_fraction_full 0.9990
_diffrn_reflns_point_group_measured_fraction_max 0.9872
_diffrn_reflns_theta_full 25.2417
_diffrn_reflns_theta_max 28.52
_diffrn_reflns_theta_min 2.55
_diffrn_standards_number 0
_exptl_absorpt_coefficient_mu 0.081
_exptl_absorpt_correction_type none
_exptl_crystal_colour 'clear light yellow'
_exptl_crystal_colour_lustre clear
_exptl_crystal_colour_modifier light
_exptl_crystal_colour_primary yellow
_exptl_crystal_density_diffrn 1.385
_exptl_crystal_description block
_exptl_crystal_F_000 2417.328
_exptl_crystal_size_max 0.2
_exptl_crystal_size_mid 0.1
_exptl_crystal_size_min 0.1
_refine_diff_density_max 0.3725
_refine_diff_density_min -0.3295
_refine_diff_density_rms 0.0717
_refine_ls_d_res_high 0.7442
_refine_ls_d_res_low 7.9769
_refine_ls_goodness_of_fit_ref 1.0796
_refine_ls_hydrogen_treatment constr
_refine_ls_matrix_type full
_refine_ls_number_constraints 48
_refine_ls_number_parameters 415
_refine_ls_number_reflns 6999
_refine_ls_number_restraints 0
_refine_ls_restrained_S_all 1.0796
_refine_ls_R_factor_all 0.0684
_refine_ls_R_factor_gt 0.0494
_refine_ls_shift/su_max -0.0001
_refine_ls_shift/su_mean 0.0000
_refine_ls_structure_factor_coef Fsqd
_refine_ls_weighting_details 'w=1/[\s^2^(Fo^2^)+(0.0396P)^2^+8.7659P] where P=(Fo^2^+2Fc^2^)/3'
_refine_ls_weighting_scheme calc
_refine_ls_wR_factor_gt 0.1067
_refine_ls_wR_factor_ref 0.1232
_reflns_Friedel_coverage 0.0
_reflns_limit_h_max 31
_reflns_limit_h_min -31
_reflns_limit_k_max 11
_reflns_limit_k_min 0
_reflns_limit_l_max 36
_reflns_limit_l_min 0
_reflns_number_gt 5560
_reflns_number_total 6999
_reflns_threshold_expression I>=2u(I)
_cod_data_source_file d5mh00980d5.cif
_cod_data_source_block 6_a
_cod_depositor_comments 'Adding full bibliography for 1575087.cif.'
_cod_database_code 1575087
_olex2_refinement_description
;
1. Fixed Uiso
 At 1.2 times of:
  All C(H) groups
2.a Aromatic/amide H refined with riding coordinates:
 C4(H4), C5(H5), C8(H8), C9(H9), C10(H10), C11(H11), C14(H14), C15(H15),
 C16(H16), C17(H17), C20(H20), C21(H21), C22(H22), C23(H23), C26(H26), C27(H27),
  C28(H28), C32(H32), C33(H33), C34(H34), C35(H35), C38(H38), C39(H39), C40(H40)
;
_olex2_submission_special_instructions 'No special instructions were received'

loop_
_space_group_symop_id
_space_group_symop_operation_xyz
1 x,y,z
2 -x,y,-z+1/2
3 -x,-y,-z
4 x,-y,z-1/2
5 x+1/2,y+1/2,z
6 -x+1/2,y+1/2,-z+1/2
7 -x+1/2,-y+1/2,-z
8 x+1/2,-y+1/2,z-1/2

loop_
_atom_site_label
_atom_site_type_symbol
_atom_site_fract_x
_atom_site_fract_y
_atom_site_fract_z
_atom_site_U_iso_or_equiv
_atom_site_adp_type
_atom_site_occupancy
_atom_site_refinement_flags_posn
N1 N 0.33758(5) 0.27397(15) 0.22082(5) 0.0212(3) Uani 1.000000 .
C1 C 0.36150(6) 0.39008(18) 0.30174(5) 0.0200(3) Uani 1.000000 .
N2 N 0.37704(5) 0.52201(15) 0.38101(5) 0.0209(3) Uani 1.000000 .
C2 C 0.36614(6) 0.39122(18) 0.24992(5) 0.0202(3) Uani 1.000000 .
N3 N 0.42059(5) 0.47971(15) 0.18424(5) 0.0210(3) Uani 1.000000 .
C3 C 0.40181(6) 0.49703(18) 0.23112(5) 0.0208(3) Uani 1.000000 .
C4 C 0.42542(6) 0.61452(18) 0.26206(6) 0.0225(3) Uani 1.000000 .
H4 H 0.44879(6) 0.68804(18) 0.24919(6) 0.0269(4) Uiso 1.000000 R
C5 C 0.41627(7) 0.62846(18) 0.31052(6) 0.0224(3) Uani 1.000000 .
H5 H 0.43129(7) 0.71322(18) 0.32996(6) 0.0269(4) Uiso 1.000000 R
C6 C 0.38458(6) 0.51632(18) 0.33083(5) 0.0208(3) Uani 1.000000 .
C7 C 0.45067(6) 0.35310(18) 0.17046(5) 0.0205(3) Uani 1.000000 .
B7 B 0.34052(7) 0.2462(2) 0.32613(6) 0.0215(3) Uani 1.000000 .
C8 C 0.46104(7) 0.21393(19) 0.19448(6) 0.0242(3) Uani 1.000000 .
H8 H 0.44613(7) 0.19161(19) 0.22413(6) 0.0290(4) Uiso 1.000000 R
C9 C 0.49408(7) 0.1089(2) 0.17334(6) 0.0286(3) Uani 1.000000 .
H9 H 0.50236(7) 0.0133(2) 0.18911(6) 0.0343(4) Uiso 1.000000 R
C10 C 0.51546(7) 0.1407(2) 0.12941(6) 0.0301(4) Uani 1.000000 .
H10 H 0.53776(7) 0.0661(2) 0.11579(6) 0.0361(4) Uiso 1.000000 R
C11 C 0.50470(7) 0.27862(19) 0.10545(6) 0.0257(3) Uani 1.000000 .
H11 H 0.51928(7) 0.29931(19) 0.07554(6) 0.0308(4) Uiso 1.000000 R
C12 C 0.47203(6) 0.38703(18) 0.12601(5) 0.0214(3) Uani 1.000000 .
C13 C 0.45477(6) 0.54119(18) 0.11252(5) 0.0218(3) Uani 1.000000 .
C14 C 0.46278(7) 0.63654(19) 0.07316(6) 0.0253(3) Uani 1.000000 .
H14 H 0.48302(7) 0.60142(19) 0.04778(6) 0.0304(4) Uiso 1.000000 R
C15 C 0.44086(7) 0.7825(2) 0.07167(6) 0.0283(3) Uani 1.000000 .
H15 H 0.44693(7) 0.8487(2) 0.04542(6) 0.0340(4) Uiso 1.000000 R
C16 C 0.40983(7) 0.8346(2) 0.10821(6) 0.0288(3) Uani 1.000000 .
H16 H 0.39453(7) 0.9349(2) 0.10597(6) 0.0346(4) Uiso 1.000000 R
C17 C 0.40105(7) 0.74210(19) 0.14767(6) 0.0260(3) Uani 1.000000 .
H17 H 0.38014(7) 0.77755(19) 0.17255(6) 0.0312(4) Uiso 1.000000 R
C18 C 0.42397(6) 0.59549(18) 0.14953(5) 0.0216(3) Uani 1.000000 .
C19 C 0.31792(6) 0.26578(19) 0.16905(5) 0.0223(3) Uani 1.000000 .
C20 C 0.30942(6) 0.3810(2) 0.13365(6) 0.0238(3) Uani 1.000000 .
H20 H 0.31963(6) 0.4836(2) 0.14195(6) 0.0285(4) Uiso 1.000000 R
C21 C 0.28533(7) 0.3402(2) 0.08550(6) 0.0277(3) Uani 1.000000 .
H21 H 0.27916(7) 0.4169(2) 0.06065(6) 0.0332(4) Uiso 1.000000 R
C22 C 0.27006(7) 0.1903(2) 0.07280(6) 0.0298(4) Uani 1.000000 .
H22 H 0.25522(7) 0.1657(2) 0.03937(6) 0.0358(4) Uiso 1.000000 R
C23 C 0.27636(7) 0.0770(2) 0.10854(6) 0.0271(3) Uani 1.000000 .
H23 H 0.26523(7) -0.0249(2) 0.10012(6) 0.0325(4) Uiso 1.000000 R
C24 C 0.29942(6) 0.11544(19) 0.15728(6) 0.0236(3) Uani 1.000000 .
C25 C 0.30460(6) 0.03120(19) 0.20348(6) 0.0230(3) Uani 1.000000 .
C26 C 0.29128(6) -0.11583(19) 0.21659(6) 0.0248(3) Uani 1.000000 .
H26 H 0.27851(6) -0.18949(19) 0.19183(6) 0.0298(4) Uiso 1.000000 R
C27 C 0.29700(7) -0.15354(19) 0.26687(6) 0.0252(3) Uani 1.000000 .
H27 H 0.28939(7) -0.25489(19) 0.27623(6) 0.0303(4) Uiso 1.000000 R
C28 C 0.31371(7) -0.04490(19) 0.30353(6) 0.0243(3) Uani 1.000000 .
H28 H 0.31559(7) -0.07350(19) 0.33734(6) 0.0292(4) Uiso 1.000000 R
C29 C 0.32791(6) 0.10588(18) 0.29229(6) 0.0218(3) Uani 1.000000 .
C30 C 0.32499(6) 0.13507(18) 0.24149(6) 0.0212(3) Uani 1.000000 .
C31 C 0.38859(6) 0.64073(18) 0.41666(5) 0.0217(3) Uani 1.000000 .
C32 C 0.40479(7) 0.79174(19) 0.41247(6) 0.0257(3) Uani 1.000000 .
H32 H 0.41053(7) 0.83272(19) 0.38136(6) 0.0308(4) Uiso 1.000000 R
C33 C 0.41242(8) 0.8816(2) 0.45511(6) 0.0290(4) Uani 1.000000 .
H33 H 0.42366(8) 0.9849(2) 0.45275(6) 0.0348(4) Uiso 1.000000 R
C34 C 0.40404(8) 0.8242(2) 0.50112(6) 0.0291(4) Uani 1.000000 .
H34 H 0.41058(8) 0.8873(2) 0.52973(6) 0.0349(4) Uiso 1.000000 R
C35 C 0.38620(7) 0.6753(2) 0.50505(6) 0.0258(3) Uani 1.000000 .
H35 H 0.38011(7) 0.6355(2) 0.53623(6) 0.0310(4) Uiso 1.000000 R
C36 C 0.37731(6) 0.58466(19) 0.46294(6) 0.0227(3) Uani 1.000000 .
C37 C 0.35485(6) 0.43210(19) 0.45480(5) 0.0225(3) Uani 1.000000 .
C38 C 0.33279(7) 0.3254(2) 0.48434(6) 0.0261(3) Uani 1.000000 .
H38 H 0.33219(7) 0.3453(2) 0.51851(6) 0.0313(4) Uiso 1.000000 R
C39 C 0.31156(7) 0.1889(2) 0.46308(6) 0.0289(4) Uani 1.000000 .
H39 H 0.29570(7) 0.1159(2) 0.48286(6) 0.0347(4) Uiso 1.000000 R
C40 C 0.31317(7) 0.1573(2) 0.41301(6) 0.0265(3) Uani 1.000000 .
H40 H 0.29854(7) 0.0627(2) 0.39970(6) 0.0318(4) Uiso 1.000000 R
C41 C 0.33585(6) 0.26157(18) 0.38162(6) 0.0222(3) Uani 1.000000 .
C42 C 0.35505(6) 0.39843(18) 0.40416(5) 0.0212(3) Uani 1.000000 .

loop_
_atom_site_aniso_label
_atom_site_aniso_U_11
_atom_site_aniso_U_22
_atom_site_aniso_U_33
_atom_site_aniso_U_12
_atom_site_aniso_U_13
_atom_site_aniso_U_23
N1 0.0218(6) 0.0253(7) 0.0166(6) -0.0006(5) 0.0037(5) 0.0004(5)
C1 0.0177(7) 0.0248(7) 0.0179(7) 0.0020(6) 0.0039(5) 0.0006(6)
N2 0.0216(6) 0.0241(6) 0.0170(6) 0.0005(5) 0.0032(5) -0.0006(5)
C2 0.0189(7) 0.0247(8) 0.0172(7) 0.0027(6) 0.0031(5) -0.0008(6)
N3 0.0222(6) 0.0231(6) 0.0190(6) 0.0013(5) 0.0071(5) 0.0005(5)
C3 0.0215(7) 0.0253(8) 0.0165(7) 0.0025(6) 0.0060(6) 0.0007(6)
C4 0.0215(7) 0.0255(8) 0.0214(7) -0.0004(6) 0.0065(6) 0.0014(6)
C5 0.0228(7) 0.0239(8) 0.0206(7) -0.0006(6) 0.0035(6) -0.0017(6)
C6 0.0199(7) 0.0253(8) 0.0173(7) 0.0030(6) 0.0036(5) 0.0006(6)
C7 0.0172(7) 0.0252(8) 0.0191(7) -0.0006(6) 0.0023(5) -0.0046(6)
B7 0.0178(8) 0.0268(9) 0.0198(8) -0.0002(7) 0.0023(6) 0.0008(7)
C8 0.0227(7) 0.0278(8) 0.0217(7) 0.0006(6) 0.0025(6) 0.0004(6)
C9 0.0296(8) 0.0262(8) 0.0289(8) 0.0037(7) 0.0009(7) -0.0008(7)
C10 0.0313(9) 0.0303(9) 0.0290(8) 0.0057(7) 0.0057(7) -0.0077(7)
C11 0.0265(8) 0.0308(8) 0.0205(7) -0.0005(7) 0.0059(6) -0.0068(6)
C12 0.0202(7) 0.0254(8) 0.0182(7) -0.0018(6) 0.0017(5) -0.0033(6)
C13 0.0205(7) 0.0260(8) 0.0187(7) -0.0034(6) 0.0028(5) -0.0033(6)
C14 0.0270(8) 0.0305(9) 0.0193(7) -0.0039(6) 0.0059(6) -0.0010(6)
C15 0.0304(8) 0.0296(9) 0.0256(8) -0.0036(7) 0.0062(6) 0.0046(7)
C16 0.0318(9) 0.0247(8) 0.0300(8) -0.0002(7) 0.0048(7) 0.0030(7)
C17 0.0266(8) 0.0270(8) 0.0259(8) 0.0012(6) 0.0085(6) -0.0012(6)
C18 0.0208(7) 0.0256(8) 0.0186(7) -0.0022(6) 0.0037(6) 0.0006(6)
C19 0.0183(7) 0.0307(8) 0.0184(7) 0.0013(6) 0.0043(5) -0.0023(6)
C20 0.0201(7) 0.0310(8) 0.0208(7) 0.0012(6) 0.0052(6) -0.0004(6)
C21 0.0245(8) 0.0392(9) 0.0202(7) 0.0033(7) 0.0058(6) 0.0035(7)
C22 0.0262(8) 0.0453(10) 0.0182(7) -0.0022(7) 0.0038(6) -0.0037(7)
C23 0.0233(8) 0.0356(9) 0.0226(8) -0.0040(7) 0.0044(6) -0.0054(7)
C24 0.0187(7) 0.0323(8) 0.0206(7) 0.0012(6) 0.0053(6) -0.0013(6)
C25 0.0174(7) 0.0294(8) 0.0224(7) 0.0009(6) 0.0039(6) -0.0024(6)
C26 0.0184(7) 0.0292(8) 0.0272(8) -0.0014(6) 0.0044(6) -0.0045(6)
C27 0.0207(7) 0.0246(8) 0.0311(8) -0.0009(6) 0.0060(6) 0.0000(6)
C28 0.0211(7) 0.0283(8) 0.0238(8) 0.0003(6) 0.0040(6) 0.0008(6)
C29 0.0186(7) 0.0266(8) 0.0204(7) 0.0003(6) 0.0034(6) -0.0001(6)
C30 0.0173(7) 0.0247(8) 0.0220(7) 0.0010(6) 0.0044(5) -0.0006(6)
C31 0.0203(7) 0.0274(8) 0.0171(7) 0.0024(6) 0.0019(5) -0.0019(6)
C32 0.0305(8) 0.0268(8) 0.0202(7) 0.0009(6) 0.0056(6) -0.0003(6)
C33 0.0355(9) 0.0265(8) 0.0264(8) 0.0003(7) 0.0089(7) -0.0015(7)
C34 0.0367(9) 0.0303(9) 0.0204(7) 0.0008(7) 0.0051(7) -0.0050(7)
C35 0.0258(8) 0.0333(9) 0.0189(7) 0.0013(7) 0.0047(6) 0.0010(6)
C36 0.0201(7) 0.0278(8) 0.0204(7) 0.0021(6) 0.0037(6) 0.0016(6)
C37 0.0198(7) 0.0293(8) 0.0186(7) 0.0020(6) 0.0036(6) 0.0005(6)
C38 0.0263(8) 0.0343(9) 0.0184(7) 0.0006(7) 0.0057(6) 0.0011(6)
C39 0.0312(9) 0.0320(9) 0.0251(8) -0.0038(7) 0.0092(7) 0.0045(7)
C40 0.0277(8) 0.0290(8) 0.0238(8) -0.0029(6) 0.0067(6) -0.0000(6)
C41 0.0192(7) 0.0268(8) 0.0208(7) 0.0011(6) 0.0037(6) 0.0018(6)
C42 0.0193(7) 0.0255(8) 0.0192(7) 0.0023(6) 0.0042(5) 0.0027(6)

loop_
_atom_type_symbol
_atom_type_scat_dispersion_real
_atom_type_scat_dispersion_imag
_atom_type_scat_Cromer_Mann_a1
_atom_type_scat_Cromer_Mann_a2
_atom_type_scat_Cromer_Mann_a3
_atom_type_scat_Cromer_Mann_a4
_atom_type_scat_Cromer_Mann_b1
_atom_type_scat_Cromer_Mann_b2
_atom_type_scat_Cromer_Mann_b3
_atom_type_scat_Cromer_Mann_b4
_atom_type_scat_Cromer_Mann_c
_atom_type_scat_source
_atom_type_scat_dispersion_source
B 0.00156 0.00068 2.05450 1.33260 1.09790 0.70680 23.21850 1.02100 60.34980 0.14030 -0.19320 'International Tables Volume C Table 6.1.1.4 (pp. 500-502)' 'Brennan, Cowan, Rev. Sci. Instrum., 1992, 63, 850'
C 0.00313 0.00162 2.31000 1.02000 1.58860 0.86500 20.84390 10.20750 0.56870 51.65120 0.21560 'International Tables Volume C Table 6.1.1.4 (pp. 500-502)' 'Brennan, Cowan, Rev. Sci. Instrum., 1992, 63, 850'
H 0.00000 0.00000 0.49300 0.32291 0.14019 0.04081 10.51090 26.12570 3.14236 57.79970 0.00304 'International Tables Volume C Table 6.1.1.4 (pp. 500-502)' 'Brennan, Cowan, Rev. Sci. Instrum., 1992, 63, 850'
N 0.00612 0.00332 12.21260 3.13220 2.01250 1.16630 0.00570 9.89330 28.99750 0.58260 -11.52900 'International Tables Volume C Table 6.1.1.4 (pp. 500-502)' 'Brennan, Cowan, Rev. Sci. Instrum., 1992, 63, 850'

loop_
_geom_angle_atom_site_label_1
_geom_angle_atom_site_label_2
_geom_angle_atom_site_label_3
_geom_angle
_geom_angle_site_symmetry_1
_geom_angle_site_symmetry_3
_geom_angle_publ_flag
C19 N1 C2 130.84(13) . . ?
C30 N1 C2 121.64(12) . . ?
C30 N1 C19 107.50(12) . . ?
C6 C1 C2 117.66(13) . . ?
B7 C1 C2 120.53(14) . . ?
B7 C1 C6 121.19(13) . . ?
C31 N2 C6 130.61(13) . . ?
C42 N2 C6 121.58(13) . . ?
C42 N2 C31 107.80(12) . . ?
C1 C2 N1 116.68(13) . . ?
C3 C2 N1 122.72(13) . . ?
C3 C2 C1 120.36(14) . . ?
C7 N3 C3 124.45(13) . . ?
C18 N3 C3 125.99(13) . . ?
C18 N3 C7 108.13(12) . . ?
N3 C3 C2 122.97(14) . . ?
C4 C3 C2 118.38(13) . . ?
C4 C3 N3 118.20(13) . . ?
H4 C4 C3 118.64(8) . . ?
C5 C4 C3 122.71(14) . . ?
C5 C4 H4 118.64(9) . . ?
H5 C5 C4 120.37(9) . . ?
C6 C5 C4 119.26(14) . . ?
C6 C5 H5 120.37(9) . . ?
N2 C6 C1 118.40(13) . . ?
C5 C6 C1 120.60(13) . . ?
C5 C6 N2 120.93(14) . . ?
C8 C7 N3 129.11(13) . . ?
C12 C7 N3 108.93(13) . . ?
C12 C7 C8 121.95(14) . . ?
C29 B7 C1 116.17(13) . . ?
C41 B7 C1 115.30(14) . . ?
C41 B7 C29 128.52(14) . . ?
H8 C8 C7 121.40(9) . . ?
C9 C8 C7 117.21(14) . . ?
C9 C8 H8 121.40(10) . . ?
H9 C9 C8 119.23(10) . . ?
C10 C9 C8 121.54(16) . . ?
C10 C9 H9 119.23(10) . . ?
H10 C10 C9 119.46(10) . . ?
C11 C10 C9 121.07(15) . . ?
C11 C10 H10 119.46(9) . . ?
H11 C11 C10 120.63(9) . . ?
C12 C11 C10 118.74(15) . . ?
C12 C11 H11 120.63(9) . . ?
C11 C12 C7 119.48(15) . . ?
C13 C12 C7 106.99(13) . . ?
C13 C12 C11 133.49(15) . . ?
C14 C13 C12 133.73(14) . . ?
C18 C13 C12 106.83(13) . . ?
C18 C13 C14 119.44(15) . . ?
H14 C14 C13 120.50(9) . . ?
C15 C14 C13 119.01(15) . . ?
C15 C14 H14 120.50(9) . . ?
H15 C15 C14 119.45(9) . . ?
C16 C15 C14 121.11(15) . . ?
C16 C15 H15 119.45(10) . . ?
H16 C16 C15 119.45(10) . . ?
C17 C16 C15 121.10(16) . . ?
C17 C16 H16 119.45(10) . . ?
H17 C17 C16 121.14(10) . . ?
C18 C17 C16 117.72(15) . . ?
C18 C17 H17 121.14(9) . . ?
C13 C18 N3 109.08(13) . . ?
C17 C18 N3 129.30(14) . . ?
C17 C18 C13 121.60(14) . . ?
C20 C19 N1 130.09(15) . . ?
C24 C19 N1 108.44(13) . . ?
C24 C19 C20 121.01(14) . . ?
H20 C20 C19 121.27(9) . . ?
C21 C20 C19 117.46(16) . . ?
C21 C20 H20 121.27(10) . . ?
H21 C21 C20 119.04(10) . . ?
C22 C21 C20 121.92(16) . . ?
C22 C21 H21 119.04(9) . . ?
H22 C22 C21 119.75(9) . . ?
C23 C22 C21 120.49(15) . . ?
C23 C22 H22 119.75(10) . . ?
H23 C23 C22 120.66(10) . . ?
C24 C23 C22 118.68(16) . . ?
C24 C23 H23 120.66(10) . . ?
C23 C24 C19 120.25(15) . . ?
C25 C24 C19 107.29(13) . . ?
C25 C24 C23 132.20(16) . . ?
C26 C25 C24 134.90(15) . . ?
C30 C25 C24 106.46(14) . . ?
C30 C25 C26 118.51(14) . . ?
H26 C26 C25 120.61(9) . . ?
C27 C26 C25 118.79(15) . . ?
C27 C26 H26 120.61(10) . . ?
H27 C27 C26 119.46(10) . . ?
C28 C27 C26 121.08(15) . . ?
C28 C27 H27 119.46(10) . . ?
H28 C28 C27 118.78(10) . . ?
C29 C28 C27 122.44(15) . . ?
C29 C28 H28 118.78(9) . . ?
C28 C29 B7 130.57(14) . . ?
C30 C29 B7 114.99(14) . . ?
C30 C29 C28 114.17(14) . . ?
C25 C30 N1 109.76(13) . . ?
C29 C30 N1 125.38(14) . . ?
C29 C30 C25 124.70(15) . . ?
C32 C31 N2 131.99(14) . . ?
C36 C31 N2 108.18(13) . . ?
C36 C31 C32 119.73(14) . . ?
H32 C32 C31 120.88(9) . . ?
C33 C32 C31 118.24(15) . . ?
C33 C32 H32 120.88(10) . . ?
H33 C33 C32 119.03(10) . . ?
C34 C33 C32 121.93(16) . . ?
C34 C33 H33 119.03(10) . . ?
H34 C34 C33 120.07(10) . . ?
C35 C34 C33 119.87(15) . . ?
C35 C34 H34 120.07(9) . . ?
H35 C35 C34 120.41(9) . . ?
C36 C35 C34 119.18(15) . . ?
C36 C35 H35 120.41(10) . . ?
C35 C36 C31 120.89(15) . . ?
C37 C36 C31 107.41(13) . . ?
C37 C36 C35 131.65(15) . . ?
C38 C37 C36 134.23(15) . . ?
C42 C37 C36 106.75(13) . . ?
C42 C37 C38 118.95(15) . . ?
H38 C38 C37 120.58(9) . . ?
C39 C38 C37 118.85(14) . . ?
C39 C38 H38 120.58(9) . . ?
H39 C39 C38 119.48(9) . . ?
C40 C39 C38 121.05(15) . . ?
C40 C39 H39 119.48(10) . . ?
H40 C40 C39 118.92(10) . . ?
C41 C40 C39 122.15(16) . . ?
C41 C40 H40 118.92(9) . . ?
C40 C41 B7 128.99(15) . . ?
C42 C41 B7 116.25(14) . . ?
C42 C41 C40 114.74(14) . . ?
C37 C42 N2 109.70(13) . . ?
C41 C42 N2 126.09(13) . . ?
C41 C42 C37 124.22(14) . . ?

loop_
_geom_bond_atom_site_label_1
_geom_bond_atom_site_label_2
_geom_bond_distance
_geom_bond_site_symmetry_2
_geom_bond_publ_flag
N1 C2 1.407(2) . ?
N1 C19 1.4186(19) . ?
N1 C30 1.394(2) . ?
C1 C2 1.4340(19) . ?
C1 C6 1.421(2) . ?
C1 B7 1.544(2) . ?
N2 C6 1.4074(18) . ?
N2 C31 1.4227(19) . ?
N2 C42 1.3942(19) . ?
C2 C3 1.402(2) . ?
N3 C3 1.4235(18) . ?
N3 C7 1.4002(19) . ?
N3 C18 1.3991(19) . ?
C3 C4 1.393(2) . ?
C4 H4 0.9500 . ?
C4 C5 1.376(2) . ?
C5 H5 0.9500 . ?
C5 C6 1.400(2) . ?
C7 C8 1.390(2) . ?
C7 C12 1.414(2) . ?
B7 C29 1.540(2) . ?
B7 C41 1.540(2) . ?
C8 H8 0.9500 . ?
C8 C9 1.388(2) . ?
C9 H9 0.9500 . ?
C9 C10 1.397(2) . ?
C10 H10 0.9500 . ?
C10 C11 1.381(2) . ?
C11 H11 0.9500 . ?
C11 C12 1.395(2) . ?
C12 C13 1.444(2) . ?
C13 C14 1.396(2) . ?
C13 C18 1.413(2) . ?
C14 H14 0.9500 . ?
C14 C15 1.379(2) . ?
C15 H15 0.9500 . ?
C15 C16 1.400(2) . ?
C16 H16 0.9500 . ?
C16 C17 1.388(2) . ?
C17 H17 0.9500 . ?
C17 C18 1.393(2) . ?
C19 C20 1.391(2) . ?
C19 C24 1.411(2) . ?
C20 H20 0.9500 . ?
C20 C21 1.395(2) . ?
C21 H21 0.9500 . ?
C21 C22 1.394(3) . ?
C22 H22 0.9500 . ?
C22 C23 1.385(2) . ?
C23 H23 0.9500 . ?
C23 C24 1.398(2) . ?
C24 C25 1.450(2) . ?
C25 C26 1.388(2) . ?
C25 C30 1.409(2) . ?
C26 H26 0.9500 . ?
C26 C27 1.397(2) . ?
C27 H27 0.9500 . ?
C27 C28 1.394(2) . ?
C28 H28 0.9500 . ?
C28 C29 1.410(2) . ?
C29 C30 1.400(2) . ?
C31 C32 1.389(2) . ?
C31 C36 1.417(2) . ?
C32 H32 0.9500 . ?
C32 C33 1.393(2) . ?
C33 H33 0.9500 . ?
C33 C34 1.394(2) . ?
C34 H34 0.9500 . ?
C34 C35 1.382(2) . ?
C35 H35 0.9500 . ?
C35 C36 1.386(2) . ?
C36 C37 1.444(2) . ?
C37 C38 1.387(2) . ?
C37 C42 1.413(2) . ?
C38 H38 0.9500 . ?
C38 C39 1.391(2) . ?
C39 H39 0.9500 . ?
C39 C40 1.399(2) . ?
C40 H40 0.9500 . ?
C40 C41 1.413(2) . ?
C41 C42 1.393(2) . ?

loop_
_geom_torsion_atom_site_label_1
_geom_torsion_atom_site_label_2
_geom_torsion_atom_site_label_3
_geom_torsion_atom_site_label_4
_geom_torsion
_geom_torsion_site_symmetry_1
_geom_torsion_site_symmetry_2
_geom_torsion_site_symmetry_3
_geom_torsion_site_symmetry_4
_geom_torsion_publ_flag
N1 C2 C1 C6 -173.22(13) . . . . ?
N1 C2 C1 B7 15.75(16) . . . . ?
N1 C2 C3 N3 -11.71(17) . . . . ?
N1 C2 C3 C4 176.16(14) . . . . ?
N1 C19 C20 C21 -175.25(17) . . . . ?
N1 C19 C24 C23 178.24(12) . . . . ?
N1 C19 C24 C25 3.49(13) . . . . ?
N1 C30 C25 C24 -5.46(13) . . . . ?
N1 C30 C25 C26 178.09(12) . . . . ?
N1 C30 C29 B7 6.19(17) . . . . ?
N1 C30 C29 C28 -179.18(15) . . . . ?
C1 C2 C3 N3 162.45(13) . . . . ?
C1 C2 C3 C4 -9.68(17) . . . . ?
C1 C6 N2 C31 -170.95(13) . . . . ?
C1 C6 N2 C42 9.16(17) . . . . ?
C1 C6 C5 C4 -0.65(17) . . . . ?
C1 B7 C29 C28 173.22(13) . . . . ?
C1 B7 C29 C30 -13.24(16) . . . . ?
C1 B7 C41 C40 173.37(13) . . . . ?
C1 B7 C41 C42 -4.67(16) . . . . ?
N2 C6 C5 C4 176.40(14) . . . . ?
N2 C31 C32 C33 179.33(18) . . . . ?
N2 C31 C36 C35 178.48(12) . . . . ?
N2 C31 C36 C37 -3.75(13) . . . . ?
N2 C42 C37 C36 0.61(13) . . . . ?
N2 C42 C37 C38 177.95(12) . . . . ?
N2 C42 C41 B7 1.03(18) . . . . ?
N2 C42 C41 C40 -177.29(16) . . . . ?
C2 C3 N3 C7 -56.84(17) . . . . ?
C2 C3 N3 C18 138.47(15) . . . . ?
C2 C3 C4 C5 1.66(18) . . . . ?
N3 C3 C4 C5 -170.85(13) . . . . ?
N3 C7 C8 C9 -177.90(17) . . . . ?
N3 C7 C12 C11 178.66(12) . . . . ?
N3 C7 C12 C13 0.66(13) . . . . ?
N3 C18 C13 C12 -1.42(13) . . . . ?
N3 C18 C13 C14 178.85(12) . . . . ?
N3 C18 C17 C16 -178.74(17) . . . . ?
C3 C4 C5 C6 3.53(18) . . . . ?
C7 C8 C9 C10 -0.83(18) . . . . ?
C7 C12 C11 C10 -0.24(17) . . . . ?
C7 C12 C13 C14 -179.86(12) . . . . ?
C7 C12 C13 C18 0.46(14) . . . . ?
B7 C29 C28 C27 172.19(17) . . . . ?
B7 C29 C30 C25 -168.69(13) . . . . ?
B7 C41 C40 C39 -179.45(17) . . . . ?
B7 C41 C42 C37 -179.08(13) . . . . ?
C8 C9 C10 C11 0.4(2) . . . . ?
C9 C10 C11 C12 0.2(2) . . . . ?
C10 C11 C12 C13 177.13(14) . . . . ?
C11 C12 C13 C14 2.5(2) . . . . ?
C11 C12 C13 C18 -177.14(19) . . . . ?
C12 C13 C14 C15 -178.94(19) . . . . ?
C12 C13 C18 C17 -179.99(12) . . . . ?
C13 C14 C15 C16 -1.46(19) . . . . ?
C13 C18 C17 C16 -0.49(18) . . . . ?
C14 C15 C16 C17 1.3(2) . . . . ?
C15 C16 C17 C18 -0.27(19) . . . . ?
C19 C20 C21 C22 0.10(17) . . . . ?
C19 C24 C23 C22 -2.50(17) . . . . ?
C19 C24 C25 C26 176.73(12) . . . . ?
C19 C24 C25 C30 1.14(13) . . . . ?
C20 C21 C22 C23 2.59(19) . . . . ?
C21 C22 C23 C24 -1.33(19) . . . . ?
C22 C23 C24 C25 170.73(14) . . . . ?
C23 C24 C25 C26 2.8(2) . . . . ?
C23 C24 C25 C30 -172.75(19) . . . . ?
C24 C25 C26 C27 -173.33(18) . . . . ?
C24 C25 C30 C29 170.10(11) . . . . ?
C25 C26 C27 C28 2.36(17) . . . . ?
C25 C30 C29 C28 5.94(17) . . . . ?
C26 C27 C28 C29 -2.63(18) . . . . ?
C27 C28 C29 C30 -1.39(17) . . . . ?
C31 C32 C33 C34 -0.26(19) . . . . ?
C31 C36 C35 C34 2.70(18) . . . . ?
C31 C36 C37 C38 -174.80(12) . . . . ?
C31 C36 C37 C42 1.95(14) . . . . ?
C32 C33 C34 C35 -1.7(2) . . . . ?
C33 C34 C35 C36 0.5(2) . . . . ?
C34 C35 C36 C37 -174.46(14) . . . . ?
C35 C36 C37 C38 2.6(2) . . . . ?
C35 C36 C37 C42 179.40(19) . . . . ?
C36 C37 C38 C39 176.40(19) . . . . ?
C36 C37 C42 C41 -179.30(12) . . . . ?
C37 C38 C39 C40 1.16(19) . . . . ?
C37 C42 C41 C40 2.60(18) . . . . ?
C38 C39 C40 C41 -0.4(2) . . . . ?
C39 C40 C41 C42 -1.39(19) . . . . ?
